data_4318818
loop_
_publ_author_name
'Dirk Badura'
'Heinrich Vahrenkamp'

_publ_section_title
;
 Pyrazolylborate-Zinc-Nucleobase-Complexes, 2:1 Preparations and
 Structures of TpCum,MeZn and TpPh,MeZn Complexes
;
_journal_name_full 'Inorganic Chemistry'
_journal_page_first 6013
_journal_page_last 6019
_journal_paper_doi 10.1021/ic020280e
_journal_volume 41
_journal_year 2002
_chemical_compound_source CH2Cl2/Pentan
_chemical_formula_moiety g/mol
_chemical_formula_sum 'C46.83 H54.66 B Cl5.66 N10 O Zn'
_chemical_formula_weight 1050.76
_chemical_melting_point 575
_chemical_name_systematic
;
Hydrotris(3-cumyl-5-methyle-pyrazole-1-yl)-borato-zink-hypoxanthinate
;
_space_group_IT_number 14
_symmetry_cell_setting monoclinic
_symmetry_space_group_name_Hall '-P 2yn'
_symmetry_space_group_name_H-M 'P 1 21/n 1'
_atom_sites_solution_hydrogens geom
_atom_sites_solution_primary direct
_atom_sites_solution_secondary difmap
_audit_creation_method SHELXL-97
_cell_angle_alpha 90.00
_cell_angle_beta 92.513(16)
_cell_angle_gamma 90.00
_cell_formula_units_Z 4
_cell_length_a 14.734(3)
_cell_length_b 16.701(4)
_cell_length_c 21.916(4)
_cell_measurement_temperature 177(2)
_cell_volume 5388(2)
_computing_structure_refinement 'SHELXL-97 (Sheldrick, 1997)'
_computing_structure_solution 'SHELXS-97 (Sheldrick, 1990)'
_diffrn_ambient_temperature 177(2)
_diffrn_measured_fraction_theta_full 0.957
_diffrn_measured_fraction_theta_max 0.957
_diffrn_measurement_device_type Nonius-Turbo-CAD4
_diffrn_measurement_method Omega-2Theta
_diffrn_radiation_monochromator graphite
_diffrn_radiation_source 'fine-focus sealed tube'
_diffrn_radiation_type MoK\a
_diffrn_radiation_wavelength 0.71073
_diffrn_reflns_av_R_equivalents 0.0585
_diffrn_reflns_av_sigmaI/netI 0.1191
_diffrn_reflns_limit_h_max 18
_diffrn_reflns_limit_h_min -18
_diffrn_reflns_limit_k_max 20
_diffrn_reflns_limit_k_min 0
_diffrn_reflns_limit_l_max 26
_diffrn_reflns_limit_l_min 0
_diffrn_reflns_number 10794
_diffrn_reflns_theta_full 26.01
_diffrn_reflns_theta_max 26.01
_diffrn_reflns_theta_min 3.61
_diffrn_standards_interval_count 'ICR every 3600 s, OCR every 200 refl.'
_diffrn_standards_number 2
_exptl_absorpt_coefficient_mu 0.780
_exptl_absorpt_correction_type none
_exptl_crystal_colour colourless
_exptl_crystal_density_diffrn 1.295
_exptl_crystal_density_meas 1.35
_exptl_crystal_density_method 'not measured'
_exptl_crystal_description isometric
_exptl_crystal_F_000 2180
_exptl_crystal_size_max 0.5
_exptl_crystal_size_mid 0.4
_exptl_crystal_size_min 0.2
_refine_diff_density_max 1.445
_refine_diff_density_min -0.731
_refine_diff_density_rms 0.122
_refine_ls_extinction_method none
_refine_ls_goodness_of_fit_ref 1.005
_refine_ls_hydrogen_treatment Riding-Model
_refine_ls_matrix_type full
_refine_ls_number_parameters 622
_refine_ls_number_reflns 10512
_refine_ls_number_restraints 0
_refine_ls_restrained_S_all 1.005
_refine_ls_R_factor_all 0.1990
_refine_ls_R_factor_gt 0.0864
_refine_ls_shift/su_max 0.000
_refine_ls_shift/su_mean 0.000
_refine_ls_structure_factor_coef Fsqd
_refine_ls_weighting_details 'w=1/[\s^2^(Fo^2^)+(0.1130P)^2^+35.5933P] where P=(Fo^2^+2Fc^2^)/3'
_refine_ls_weighting_scheme calc
_refine_ls_wR_factor_gt 0.2130
_refine_ls_wR_factor_ref 0.2823
_reflns_number_gt 5479
_reflns_number_total 10512
_reflns_threshold_expression >2sigma(I)
_cod_data_source_file ic020280e_5.cif
_cod_data_source_block bad2
_cod_depositor_comments
;
The following automatic conversions were performed:

'_exptl_absorpt_correction_type' value 'None' changed to 'none'
according to the built-in table from CIF Core dictionary named
'cif_core.dic' version 2.4.1 from
2010-06-29.

'_geom_angle_publ_flag' value 'Y' changed to 'y'
according to the built-in table from CIF Core dictionary named
'cif_core.dic' version 2.4.1 from 2010-06-29 (108
times).

'_geom_bond_publ_flag' value 'Y' changed to 'y' according to
the built-in table from CIF Core dictionary named 'cif_core.dic'
version 2.4.1 from 2010-06-29 (74 times).

Automatic conversion script
Id: cif_fix_values 1646 2011-03-28 12:23:43Z adriana 

The following automatic conversions were performed:

'_refine_ls_weighting_scheme' value 'calc
w=1/[\s^2^(Fo^2^)+(0.1130P)^2^+35.5933P] where P=(Fo^2^+2Fc^2^)/3'
was changed to 'calc'. New tag '_refine_ls_weighting_details' was
created. The value of the new tag was set to
'w=1/[\s^2^(Fo^2^)+(0.1130P)^2^+35.5933P] where P=(Fo^2^+2Fc^2^)/3'.

Automatic conversion script
Id: cif_fix_values 3143 2015-03-26 13:38:13Z robertas 
;
_cod_database_code 4318818

loop_
_symmetry_equiv_pos_as_xyz
'x, y, z'
'-x+1/2, y+1/2, -z+1/2'
'-x, -y, -z'
'x-1/2, -y-1/2, z-1/2'

loop_
_atom_site_label
_atom_site_type_symbol
_atom_site_fract_x
_atom_site_fract_y
_atom_site_fract_z
_atom_site_U_iso_or_equiv
_atom_site_adp_type
_atom_site_occupancy
_atom_site_calc_flag
_atom_site_refinement_flags
_atom_site_disorder_assembly
_atom_site_disorder_group
Zn1 Zn 0.22942(6) 0.11620(5) 0.23841(4) 0.0287(2) Uani 1 d . . .
N11 N 0.0928(4) 0.1204(4) 0.2498(3) 0.0312(14) Uani 1 d . . .
N12 N 0.2214(4) 0.1788(3) 0.1581(3) 0.0332(15) Uani 1 d . . .
N13 N 0.2242(4) 0.0124(3) 0.1904(3) 0.0325(15) Uani 1 d . . .
N9 N 0.3153(4) 0.1423(3) 0.3049(3) 0.0285(14) Uani 1 d . . .
C4 C 0.3412(5) 0.0894(4) 0.3498(3) 0.0270(16) Uani 1 d . . .
N3 N 0.3038(4) 0.0157(4) 0.3578(3) 0.0347(15) Uani 1 d . . .
C2 C 0.3415(5) -0.0226(5) 0.4040(3) 0.0379(19) Uani 1 d . . .
H2 H 0.3199 -0.0737 0.4122 0.045 Uiso 1 d R . .
N1 N 0.4099(4) 0.0063(4) 0.4412(3) 0.0363(16) Uani 1 d . . .
H1 H 0.4291 -0.0235 0.4711 0.044 Uiso 1 d R . .
C6 C 0.4513(5) 0.0802(4) 0.4346(3) 0.0314(17) Uani 1 d . . .
O1 O 0.5169(4) 0.0994(3) 0.4690(2) 0.0421(14) Uani 1 d . . .
C5 C 0.4101(5) 0.1249(4) 0.3855(3) 0.0286(16) Uani 1 d . . .
N7 N 0.4290(4) 0.1998(4) 0.3636(3) 0.0333(15) Uani 1 d . . .
C8 C 0.3709(5) 0.2064(4) 0.3160(3) 0.0318(17) Uani 1 d . . .
H8 H 0.3681 0.2520 0.2917 0.038 Uiso 1 d R . .
N14 N 0.0406(4) 0.1047(4) 0.1962(3) 0.0352(15) Uani 1 d . . .
C11 C -0.0464(5) 0.1215(5) 0.2064(4) 0.0399(19) Uani 1 d . . .
C12 C -0.0530(5) 0.1486(5) 0.2650(4) 0.044(2) Uani 1 d . . .
H12 H -0.1054 0.1647 0.2837 0.053 Uiso 1 d R . .
C13 C 0.0355(5) 0.1471(4) 0.2907(4) 0.0353(18) Uani 1 d . . .
C14 C -0.1209(6) 0.1117(6) 0.1587(4) 0.056(3) Uani 1 d . . .
H14A H -0.1090 0.1448 0.1241 0.084 Uiso 1 d R . .
H14B H -0.1776 0.1274 0.1752 0.084 Uiso 1 d R . .
H14C H -0.1243 0.0567 0.1462 0.084 Uiso 1 d R . .
C15 C 0.0687(5) 0.1715(5) 0.3522(4) 0.0371(18) Uani 1 d . . .
C16 C 0.1266(5) 0.1207(6) 0.3869(4) 0.047(2) Uani 1 d . . .
H16 H 0.1429 0.0711 0.3715 0.057 Uiso 1 d R . .
C17 C 0.1590(7) 0.1444(8) 0.4432(4) 0.065(3) Uani 1 d . . .
H17 H 0.1967 0.1096 0.4657 0.078 Uiso 1 d R . .
C18 C 0.1388(8) 0.2155(9) 0.4678(5) 0.077(3) Uani 1 d . . .
C19 C 0.0814(8) 0.2658(7) 0.4347(5) 0.072(3) Uani 1 d . . .
H19 H 0.0664 0.3154 0.4508 0.086 Uiso 1 d R . .
C20 C 0.0451(7) 0.2432(6) 0.3768(4) 0.059(3) Uani 1 d . . .
H20 H 0.0051 0.2771 0.3554 0.070 Uiso 1 d R . .
C21 C 0.1837(10) 0.2421(11) 0.5285(5) 0.110(6) Uani 1 d . . .
H21 H 0.1926 0.1898 0.5482 0.132 Uiso 1 d R . .
C22 C 0.2793(11) 0.2645(11) 0.5198(6) 0.138(7) Uani 1 d . . .
H22A H 0.2813 0.3140 0.4976 0.207 Uiso 1 d R . .
H22B H 0.3085 0.2233 0.4974 0.207 Uiso 1 d R . .
H22C H 0.3103 0.2710 0.5590 0.207 Uiso 1 d R . .
C23 C 0.1360(11) 0.2761(19) 0.5678(7) 0.233(16) Uani 1 d . . .
H23A H 0.1712 0.3176 0.5878 0.350 Uiso 1 d R . .
H23B H 0.1178 0.2377 0.5975 0.350 Uiso 1 d R . .
H23C H 0.0830 0.2992 0.5477 0.350 Uiso 1 d R . .
N15 N 0.1473(4) 0.1568(4) 0.1201(3) 0.0360(16) Uani 1 d . . .
C24 C 0.1432(6) 0.2062(5) 0.0713(3) 0.039(2) Uani 1 d . . .
C25 C 0.2142(6) 0.2603(4) 0.0776(3) 0.040(2) Uani 1 d . . .
H25 H 0.2278 0.3015 0.0509 0.048 Uiso 1 d R . .
C26 C 0.2610(5) 0.2404(4) 0.1322(3) 0.0331(17) Uani 1 d . . .
C27 C 0.0707(7) 0.1993(5) 0.0215(4) 0.056(3) Uani 1 d . . .
H27A H 0.0864 0.1575 -0.0062 0.083 Uiso 1 d R . .
H27B H 0.0655 0.2491 -0.0003 0.083 Uiso 1 d R . .
H27C H 0.0138 0.1869 0.0389 0.083 Uiso 1 d R . .
C28 C 0.3444(5) 0.2753(4) 0.1602(3) 0.0308(16) Uani 1 d . . .
C29 C 0.3475(5) 0.3551(5) 0.1787(3) 0.0346(18) Uani 1 d . . .
H29 H 0.2964 0.3874 0.1730 0.041 Uiso 1 d R . .
C30 C 0.4273(5) 0.3864(5) 0.2056(4) 0.0397(18) Uani 1 d . . .
H30 H 0.4292 0.4397 0.2179 0.048 Uiso 1 d R . .
C31 C 0.5046(5) 0.3381(5) 0.2142(4) 0.0386(19) Uani 1 d . . .
C32 C 0.4997(6) 0.2602(5) 0.1957(4) 0.042(2) Uani 1 d . . .
H32 H 0.5507 0.2277 0.2010 0.051 Uiso 1 d R . .
C33 C 0.4206(5) 0.2282(5) 0.1690(4) 0.0377(18) Uani 1 d . . .
H33 H 0.4190 0.1748 0.1572 0.045 Uiso 1 d R . .
C34 C 0.5913(6) 0.3729(6) 0.2441(5) 0.055(2) Uani 1 d . . .
H34 H 0.6374 0.3305 0.2437 0.066 Uiso 1 d R . .
C35 C 0.5767(7) 0.3924(7) 0.3104(5) 0.074(3) Uani 1 d . . .
H35A H 0.5304 0.4325 0.3128 0.111 Uiso 1 d R . .
H35B H 0.6323 0.4120 0.3293 0.111 Uiso 1 d R . .
H35C H 0.5581 0.3449 0.3312 0.111 Uiso 1 d R . .
C36 C 0.6270(7) 0.4424(6) 0.2065(6) 0.073(3) Uani 1 d . . .
H36A H 0.5870 0.4875 0.2094 0.109 Uiso 1 d R . .
H36B H 0.6298 0.4264 0.1646 0.109 Uiso 1 d R . .
H36C H 0.6866 0.4570 0.2221 0.109 Uiso 1 d R . .
N16 N 0.1516(4) 0.0098(4) 0.1478(3) 0.0348(15) Uani 1 d . . .
C37 C 0.1501(5) -0.0621(5) 0.1200(3) 0.0362(18) Uani 1 d . . .
C38 C 0.2226(5) -0.1058(4) 0.1435(3) 0.0347(17) Uani 1 d . . .
H38 H 0.2391 -0.1573 0.1321 0.042 Uiso 1 d R . .
C39 C 0.2668(5) -0.0576(4) 0.1882(3) 0.0311(17) Uani 1 d . . .
C40 C 0.0810(6) -0.0851(5) 0.0708(4) 0.050(2) Uani 1 d . . .
H40A H 0.0221 -0.0668 0.0817 0.076 Uiso 1 d R . .
H40B H 0.0800 -0.1423 0.0665 0.076 Uiso 1 d R . .
H40C H 0.0966 -0.0611 0.0329 0.076 Uiso 1 d R . .
C41 C 0.3487(5) -0.0760(4) 0.2258(3) 0.0302(16) Uani 1 d . . .
C42 C 0.3604(5) -0.1520(5) 0.2504(3) 0.0349(18) Uani 1 d . . .
H42 H 0.3175 -0.1916 0.2412 0.042 Uiso 1 d R . .
C43 C 0.4354(6) -0.1696(5) 0.2886(4) 0.044(2) Uani 1 d . . .
H43 H 0.4406 -0.2203 0.3060 0.053 Uiso 1 d R . .
C44 C 0.5016(6) -0.1146(5) 0.3014(4) 0.047(2) Uani 1 d . . .
C45 C 0.4913(6) -0.0378(6) 0.2764(4) 0.051(2) Uani 1 d . . .
H45 H 0.5352 0.0010 0.2851 0.061 Uiso 1 d R . .
C46 C 0.4146(5) -0.0188(5) 0.2384(4) 0.041(2) Uani 1 d . . .
H46 H 0.4085 0.0322 0.2217 0.049 Uiso 1 d R . .
C47 C 0.5849(6) -0.1385(6) 0.3407(5) 0.060(3) Uani 1 d . . .
H47 H 0.5674 -0.1846 0.3653 0.073 Uiso 1 d R . .
C48 C 0.6180(9) -0.0755(9) 0.3840(6) 0.119(6) Uani 1 d . . .
H48A H 0.6769 -0.0900 0.4008 0.179 Uiso 1 d R . .
H48B H 0.5765 -0.0702 0.4164 0.179 Uiso 1 d R . .
H48C H 0.6220 -0.0255 0.3627 0.179 Uiso 1 d R . .
C49 C 0.6591(6) -0.1656(7) 0.3013(5) 0.069(3) Uani 1 d . . .
H49A H 0.6720 -0.1243 0.2724 0.103 Uiso 1 d R . .
H49B H 0.6406 -0.2134 0.2799 0.103 Uiso 1 d R . .
H49C H 0.7127 -0.1764 0.3264 0.103 Uiso 1 d R . .
C50 C -0.3447(7) 0.1794(7) 0.3664(5) 0.070(3) Uani 1 d . . .
H50A H -0.3504 0.1378 0.3970 0.084 Uiso 1 d R . .
H50B H -0.4022 0.2075 0.3622 0.084 Uiso 1 d R . .
Cl1 Cl -0.2586(2) 0.2466(2) 0.39034(19) 0.0998(11) Uani 1 d . . .
Cl2 Cl -0.3199(2) 0.1356(2) 0.29655(16) 0.0869(10) Uani 1 d . . .
C51 C -0.0901(9) 0.0882(10) 0.4621(7) 0.111(5) Uani 1 d . . .
H51A H -0.0433 0.0555 0.4448 0.133 Uiso 1 d R . .
H51B H -0.0905 0.1397 0.4417 0.133 Uiso 1 d R . .
Cl3 Cl -0.0660(3) 0.1013(3) 0.53887(18) 0.1215(14) Uani 1 d . . .
Cl4 Cl -0.1955(3) 0.0419(3) 0.4496(2) 0.1205(14) Uani 1 d . . .
C52 C 0.334(2) 0.0515(12) 0.0433(11) 0.134(16) Uani 0.50 d P . .
H52A H 0.3072 0.0613 0.0824 0.161 Uiso 0.50 d PR . .
H52B H 0.3763 0.0073 0.0469 0.161 Uiso 0.50 d PR . .
Cl5 Cl 0.2350(6) 0.0347(6) -0.0260(4) 0.117(3) Uani 0.50 d P . .
Cl6 Cl 0.3793(7) 0.1351(7) 0.0139(4) 0.146(4) Uani 0.50 d P . .
C53 C 0.597(2) -0.0554(17) 0.1368(11) 0.064(10) Uani 0.33 d P . .
H53A H 0.5685 -0.0906 0.1653 0.077 Uiso 0.33 d PR . .
H53B H 0.6337 -0.0876 0.1103 0.077 Uiso 0.33 d PR . .
Cl7 Cl 0.6617(7) 0.0105(7) 0.1742(4) 0.090(3) Uani 0.33 d P . .
Cl8 Cl 0.5107(8) 0.0021(8) 0.0916(4) 0.110(4) Uani 0.33 d P . .
B1 B 0.0887(6) 0.0835(5) 0.1375(4) 0.034(2) Uani 1 d . . .
H1A H 0.0435 0.0723 0.1045 0.041 Uiso 1 d R . .

loop_
_atom_site_aniso_label
_atom_site_aniso_U_11
_atom_site_aniso_U_22
_atom_site_aniso_U_33
_atom_site_aniso_U_23
_atom_site_aniso_U_13
_atom_site_aniso_U_12
Zn1 0.0302(4) 0.0249(4) 0.0294(4) 0.0013(4) -0.0172(3) -0.0018(4)
N11 0.031(3) 0.026(3) 0.035(3) 0.002(3) -0.018(3) -0.003(3)
N12 0.036(3) 0.024(3) 0.038(3) -0.002(3) -0.018(3) -0.004(3)
N13 0.039(3) 0.024(3) 0.032(3) 0.001(3) -0.024(3) 0.000(3)
N9 0.028(3) 0.028(3) 0.028(3) 0.005(2) -0.018(3) 0.000(3)
C4 0.030(4) 0.022(3) 0.028(4) 0.003(3) -0.009(3) -0.002(3)
N3 0.040(4) 0.029(3) 0.033(3) 0.005(3) -0.020(3) -0.006(3)
C2 0.042(4) 0.029(4) 0.041(4) 0.006(3) -0.018(4) -0.006(3)
N1 0.044(4) 0.027(3) 0.035(3) 0.007(3) -0.027(3) -0.005(3)
C6 0.042(4) 0.027(4) 0.024(4) -0.002(3) -0.017(3) 0.002(3)
O1 0.050(3) 0.036(3) 0.038(3) 0.008(2) -0.029(3) -0.008(3)
C5 0.026(3) 0.030(4) 0.028(4) 0.001(3) -0.013(3) -0.009(3)
N7 0.040(4) 0.026(3) 0.032(3) 0.000(3) -0.018(3) -0.002(3)
C8 0.031(4) 0.024(4) 0.039(4) -0.001(3) -0.013(3) -0.002(3)
N14 0.031(3) 0.031(3) 0.042(4) 0.000(3) -0.019(3) -0.003(3)
C11 0.034(4) 0.027(4) 0.057(5) 0.006(4) -0.019(4) -0.001(4)
C12 0.032(4) 0.035(4) 0.063(6) -0.001(4) -0.012(4) 0.008(4)
C13 0.035(4) 0.025(4) 0.045(5) 0.008(3) -0.009(4) 0.000(3)
C14 0.041(5) 0.050(5) 0.074(6) 0.000(5) -0.036(4) 0.005(4)
C15 0.036(4) 0.038(4) 0.037(4) 0.004(3) -0.003(3) -0.008(4)
C16 0.037(4) 0.061(6) 0.044(5) 0.004(5) -0.007(4) 0.005(4)
C17 0.060(6) 0.098(9) 0.035(5) 0.001(5) -0.007(4) 0.006(6)
C18 0.077(8) 0.108(10) 0.045(6) -0.002(7) -0.006(6) -0.021(7)
C19 0.093(8) 0.065(7) 0.058(6) -0.029(6) 0.011(6) -0.007(6)
C20 0.072(7) 0.051(6) 0.052(6) -0.001(5) -0.003(5) 0.010(5)
C21 0.095(10) 0.189(17) 0.046(7) -0.019(9) -0.009(7) -0.047(11)
C22 0.160(16) 0.189(18) 0.063(8) -0.028(10) -0.013(9) -0.090(14)
C23 0.101(12) 0.53(5) 0.076(10) -0.14(2) 0.030(10) -0.02(2)
N15 0.041(4) 0.030(3) 0.035(3) 0.000(3) -0.025(3) -0.002(3)
C24 0.053(5) 0.036(4) 0.028(4) 0.006(3) -0.019(4) 0.002(4)
C25 0.061(5) 0.024(4) 0.033(4) 0.004(3) -0.018(4) -0.006(4)
C26 0.041(4) 0.026(4) 0.031(4) 0.002(3) -0.011(3) -0.003(3)
C27 0.076(6) 0.042(5) 0.044(5) 0.009(4) -0.043(5) -0.010(5)
C28 0.033(4) 0.028(4) 0.031(4) 0.002(3) -0.004(3) -0.002(3)
C29 0.038(4) 0.031(4) 0.034(4) 0.003(3) -0.009(3) -0.004(3)
C30 0.045(4) 0.028(4) 0.045(4) -0.002(4) -0.005(4) -0.011(4)
C31 0.033(4) 0.039(5) 0.044(5) 0.004(4) -0.002(4) -0.009(4)
C32 0.038(5) 0.040(5) 0.048(5) 0.002(4) -0.006(4) 0.007(4)
C33 0.045(5) 0.025(4) 0.042(4) 0.002(3) -0.007(4) 0.004(3)
C34 0.036(5) 0.053(6) 0.076(7) -0.012(5) -0.008(4) -0.003(4)
C35 0.068(7) 0.064(7) 0.086(8) -0.013(6) -0.041(6) 0.003(6)
C36 0.048(6) 0.036(5) 0.133(10) -0.012(6) 0.000(6) -0.013(5)
N16 0.039(4) 0.026(3) 0.038(3) 0.003(3) -0.023(3) -0.006(3)
C37 0.045(5) 0.028(4) 0.035(4) -0.003(3) -0.006(4) -0.004(3)
C38 0.043(4) 0.026(4) 0.034(4) -0.007(3) -0.010(3) -0.002(3)
C39 0.033(4) 0.026(4) 0.032(4) -0.001(3) -0.012(3) -0.002(3)
C40 0.062(6) 0.033(4) 0.054(5) -0.015(4) -0.025(5) -0.005(4)
C41 0.030(4) 0.029(4) 0.031(4) 0.000(3) -0.006(3) 0.004(3)
C42 0.039(4) 0.029(4) 0.036(4) -0.003(3) -0.004(3) 0.001(3)
C43 0.048(5) 0.032(4) 0.051(5) 0.000(4) -0.011(4) 0.011(4)
C44 0.039(4) 0.046(5) 0.053(5) -0.002(4) -0.014(4) 0.012(4)
C45 0.032(4) 0.052(6) 0.067(6) -0.001(5) -0.014(4) -0.007(4)
C46 0.034(4) 0.033(4) 0.054(5) 0.009(4) -0.007(4) -0.001(4)
C47 0.043(5) 0.057(6) 0.078(7) 0.001(5) -0.029(5) 0.013(4)
C48 0.110(10) 0.125(12) 0.114(11) -0.057(9) -0.078(9) 0.067(9)
C49 0.035(5) 0.073(7) 0.096(8) -0.013(6) -0.016(5) 0.003(5)
C50 0.050(6) 0.060(7) 0.097(8) 0.004(6) -0.012(6) -0.002(5)
Cl1 0.079(2) 0.076(2) 0.142(3) -0.012(2) -0.031(2) -0.0068(17)
Cl2 0.075(2) 0.086(2) 0.097(2) -0.0052(18) -0.0180(17) 0.0009(16)
C51 0.088(10) 0.128(13) 0.118(12) 0.036(10) 0.031(9) 0.019(9)
Cl3 0.148(4) 0.130(4) 0.086(2) -0.032(2) 0.008(2) -0.007(3)
Cl4 0.121(3) 0.107(3) 0.130(3) 0.026(3) -0.035(3) 0.000(2)
C52 0.29(4) 0.038(12) 0.086(17) -0.029(11) 0.15(2) -0.071(18)
Cl5 0.133(7) 0.131(7) 0.088(5) -0.018(5) 0.016(5) -0.025(5)
Cl6 0.138(8) 0.180(10) 0.121(7) -0.051(7) 0.004(6) 0.014(7)
C53 0.10(2) 0.062(18) 0.032(13) -0.008(13) 0.021(14) -0.075(18)
Cl7 0.088(6) 0.116(8) 0.068(5) -0.002(5) 0.012(5) -0.049(6)
Cl8 0.119(9) 0.145(10) 0.065(6) 0.002(6) -0.018(6) 0.043(8)
B1 0.034(5) 0.029(4) 0.037(5) -0.007(4) -0.022(4) -0.002(4)

loop_
_atom_type_symbol
_atom_type_description
_atom_type_scat_dispersion_real
_atom_type_scat_dispersion_imag
_atom_type_scat_source
C C 0.0033 0.0016 'International Tables Vol C Tables 4.2.6.8 and 6.1.1.4'
H H 0.0000 0.0000 'International Tables Vol C Tables 4.2.6.8 and 6.1.1.4'
B B 0.0013 0.0007 'International Tables Vol C Tables 4.2.6.8 and 6.1.1.4'
N N 0.0061 0.0033 'International Tables Vol C Tables 4.2.6.8 and 6.1.1.4'
O O 0.0106 0.0060 'International Tables Vol C Tables 4.2.6.8 and 6.1.1.4'
Zn Zn 0.2839 1.4301 'International Tables Vol C Tables 4.2.6.8 and 6.1.1.4'
Cl Cl 0.1484 0.1585 'International Tables Vol C Tables 4.2.6.8 and 6.1.1.4'

loop_
_geom_angle_atom_site_label_1
_geom_angle_atom_site_label_2
_geom_angle_atom_site_label_3
_geom_angle
_geom_angle_site_symmetry_1
_geom_angle_site_symmetry_3
_geom_angle_publ_flag
N9 Zn1 N13 126.3(2) . . y
N9 Zn1 N11 121.0(2) . . y
N13 Zn1 N11 94.5(2) . . y
N9 Zn1 N12 122.9(2) . . y
N13 Zn1 N12 89.5(2) . . y
N11 Zn1 N12 93.9(2) . . y
C13 N11 N14 106.6(6) . . y
C13 N11 Zn1 138.6(5) . . y
N14 N11 Zn1 113.5(5) . . y
C26 N12 N15 107.3(6) . . y
C26 N12 Zn1 139.1(5) . . y
N15 N12 Zn1 113.2(5) . . y
C39 N13 N16 107.4(5) . . y
C39 N13 Zn1 139.8(4) . . y
N16 N13 Zn1 112.7(4) . . y
C8 N9 C4 103.5(5) . . y
C8 N9 Zn1 132.8(5) . . y
C4 N9 Zn1 123.3(5) . . y
N3 C4 N9 125.2(6) . . y
N3 C4 C5 127.1(6) . . y
N9 C4 C5 107.7(6) . . y
C2 N3 C4 112.5(6) . . y
N3 C2 N1 125.0(7) . . y
C2 N1 C6 124.9(6) . . y
O1 C6 N1 120.1(6) . . y
O1 C6 C5 128.2(7) . . y
N1 C6 C5 111.7(6) . . y
N7 C5 C4 110.2(6) . . y
N7 C5 C6 131.0(6) . . y
C4 C5 C6 118.7(6) . . y
C8 N7 C5 102.6(6) . . y
N7 C8 N9 116.0(6) . . y
C11 N14 N11 108.4(6) . . y
C11 N14 B1 131.9(6) . . y
N11 N14 B1 119.2(6) . . y
N14 C11 C12 109.5(6) . . y
N14 C11 C14 122.7(8) . . y
C12 C11 C14 127.8(8) . . y
C11 C12 C13 105.6(8) . . y
N11 C13 C12 109.9(7) . . y
N11 C13 C15 120.9(7) . . y
C12 C13 C15 129.2(8) . . y
C20 C15 C16 118.4(8) . . y
C20 C15 C13 121.6(8) . . y
C16 C15 C13 119.9(8) . . y
C17 C16 C15 119.7(9) . . y
C18 C17 C16 123.0(10) . . y
C17 C18 C19 118.1(10) . . y
C17 C18 C21 120.7(13) . . y
C19 C18 C21 121.1(13) . . y
C18 C19 C20 120.8(10) . . y
C15 C20 C19 119.9(9) . . y
C23 C21 C22 122.1(16) . . y
C23 C21 C18 119.3(14) . . y
C22 C21 C18 110.0(11) . . y
C24 N15 N12 108.6(6) . . y
C24 N15 B1 132.1(6) . . y
N12 N15 B1 119.3(6) . . y
N15 C24 C25 108.3(6) . . y
N15 C24 C27 122.4(7) . . y
C25 C24 C27 129.3(7) . . y
C24 C25 C26 105.8(7) . . y
N12 C26 C25 110.0(6) . . y
N12 C26 C28 120.4(6) . . y
C25 C26 C28 129.5(7) . . y
C33 C28 C29 119.3(7) . . y
C33 C28 C26 119.6(7) . . y
C29 C28 C26 121.1(7) . . y
C28 C29 C30 119.9(7) . . y
C29 C30 C31 120.4(7) . . y
C32 C31 C30 118.4(7) . . y
C32 C31 C34 121.6(8) . . y
C30 C31 C34 119.9(7) . . y
C31 C32 C33 121.7(8) . . y
C28 C33 C32 120.2(7) . . y
C35 C34 C31 110.0(8) . . y
C35 C34 C36 114.9(9) . . y
C31 C34 C36 111.1(8) . . y
C37 N16 N13 109.2(6) . . y
C37 N16 B1 130.1(6) . . y
N13 N16 B1 120.7(6) . . y
N16 C37 C38 107.8(6) . . y
N16 C37 C40 123.4(7) . . y
C38 C37 C40 128.7(7) . . y
C37 C38 C39 106.6(7) . . y
N13 C39 C38 108.9(6) . . y
N13 C39 C41 122.9(6) . . y
C38 C39 C41 128.1(7) . . y
C46 C41 C42 118.8(6) . . y
C46 C41 C39 121.5(7) . . y
C42 C41 C39 119.7(7) . . y
C41 C42 C43 120.6(7) . . y
C44 C43 C42 121.7(8) . . y
C43 C44 C45 118.3(7) . . y
C43 C44 C47 119.5(8) . . y
C45 C44 C47 122.1(8) . . y
C44 C45 C46 120.5(8) . . y
C41 C46 C45 120.0(7) . . y
C48 C47 C49 110.8(10) . . y
C48 C47 C44 114.3(8) . . y
C49 C47 C44 110.1(8) . . y
Cl2 C50 Cl1 110.6(6) . . y
Cl3 C51 Cl4 110.8(8) . . y
Cl6 C52 Cl5 96.4(15) . . y
Cl7 C53 Cl8 106.8(17) . . y
N14 B1 N16 110.8(6) . . y
N14 B1 N15 107.9(6) . . y
N16 B1 N15 109.0(6) . . y

loop_
_geom_bond_atom_site_label_1
_geom_bond_atom_site_label_2
_geom_bond_distance
_geom_bond_site_symmetry_2
_geom_bond_publ_flag
Zn1 N9 1.938(5) . y
Zn1 N13 2.027(6) . y
Zn1 N11 2.041(6) . y
Zn1 N12 2.046(6) . y
N11 C13 1.335(10) . y
N11 N14 1.402(7) . y
N12 C26 1.324(9) . y
N12 N15 1.393(7) . y
N13 C39 1.329(9) . y
N13 N16 1.389(7) . y
N9 C8 1.362(9) . y
N9 C4 1.365(8) . y
C4 N3 1.363(9) . y
C4 C5 1.387(9) . y
N3 C2 1.302(9) . y
C2 N1 1.358(9) . y
N1 C6 1.387(9) . y
C6 O1 1.242(8) . y
C6 C5 1.424(9) . y
C5 N7 1.373(9) . y
N7 C8 1.324(8) . y
N14 C11 1.341(10) . y
N14 B1 1.537(11) . y
C11 C12 1.369(12) . y
C11 C14 1.490(9) . y
C12 C13 1.399(10) . y
C13 C15 1.471(11) . y
C15 C20 1.365(12) . y
C15 C16 1.402(11) . y
C16 C17 1.363(12) . y
C17 C18 1.343(16) . y
C18 C19 1.376(16) . y
C18 C21 1.525(14) . y
C19 C20 1.406(13) . y
C21 C23 1.27(2) . y
C21 C22 1.478(18) . y
N15 C24 1.349(9) . y
N15 B1 1.554(11) . y
C24 C25 1.384(11) . y
C24 C27 1.499(9) . y
C25 C26 1.395(9) . y
C26 C28 1.470(10) . y
C28 C33 1.377(10) . y
C28 C29 1.392(10) . y
C29 C30 1.394(10) . y
C30 C31 1.403(11) . y
C31 C32 1.363(11) . y
C31 C34 1.525(11) . y
C32 C33 1.387(11) . y
C34 C35 1.514(14) . y
C34 C36 1.530(14) . y
N16 C37 1.347(9) . y
N16 B1 1.552(10) . y
C37 C38 1.375(10) . y
C37 C40 1.500(10) . y
C38 C39 1.405(9) . y
C39 C41 1.464(9) . y
C41 C46 1.381(10) . y
C41 C42 1.386(10) . y
C42 C43 1.389(10) . y
C43 C44 1.359(12) . y
C44 C45 1.399(12) . y
C44 C47 1.522(10) . y
C45 C46 1.411(11) . y
C47 C48 1.484(15) . y
C47 C49 1.494(14) . y
C50 Cl2 1.750(12) . y
C50 Cl1 1.756(10) . y
C51 Cl3 1.719(16) . y
C51 Cl4 1.745(15) . y
C52 Cl6 1.69(2) . y
C52 Cl5 2.07(4) . y
C53 Cl7 1.65(2) . y
C53 Cl8 1.85(4) . y

loop_
_cod_changelog_entry_id
_cod_changelog_entry_author
_cod_changelog_entry_date
_cod_changelog_entry_text
1 'Vaitkus, Antanas' 2024-11-15T14:40:08+02:00
;
 Removed multiple data items that had the 'Y' placeholder value.
;
